data_4310641
loop_
_publ_author_name
'J. R. Salvador'
'J. R. Gour'
'D. Bilc'
'S. D. Mahanti'
'M. G. Kanatzidis'

_publ_section_title
;
 Stabilization of New Forms of the Intermetallic Phases \b-RENiGe2 (RE =
 Dy, Ho, Er, Tm, Yb, Lu) in Liquid Indium
;
_journal_name_full 'Inorganic Chemistry'
_journal_page_first 1403
_journal_page_last 1410
_journal_paper_doi 10.1021/ic035303j
_journal_volume 43
_journal_year 2004
_chemical_formula_sum 'Ge2 Lu Ni'
_chemical_formula_weight 378.86
_chemical_name_systematic
; 
 ? 
;
_space_group_IT_number 71
_symmetry_cell_setting orthorhombic
_symmetry_space_group_name_Hall '-I 2 2'
_symmetry_space_group_name_H-M 'I m m m'
_atom_sites_solution_hydrogens geom
_atom_sites_solution_primary direct
_atom_sites_solution_secondary difmap
_audit_creation_method SHELXL-97
_cell_angle_alpha 90.00
_cell_angle_beta 90.00
_cell_angle_gamma 90.00
_cell_formula_units_Z 8
_cell_length_a 4.0924(14)
_cell_length_b 8.418(3)
_cell_length_c 15.742(5)
_cell_measurement_temperature 293(2)
_cell_volume 542.3(3)
_computing_structure_refinement 'SHELXL-97 (Sheldrick, 1997)'
_computing_structure_solution 'SHELXS-97 (Sheldrick, 1990)'
_diffrn_ambient_temperature 293(2)
_diffrn_measured_fraction_theta_full 0.949
_diffrn_measured_fraction_theta_max 0.949
_diffrn_radiation_monochromator graphite
_diffrn_radiation_source 'fine-focus sealed tube'
_diffrn_radiation_type MoK\a
_diffrn_radiation_wavelength 0.71073
_diffrn_reflns_av_R_equivalents 0.0304
_diffrn_reflns_av_sigmaI/netI 0.0253
_diffrn_reflns_limit_h_max 5
_diffrn_reflns_limit_h_min -5
_diffrn_reflns_limit_k_max 11
_diffrn_reflns_limit_k_min -11
_diffrn_reflns_limit_l_max 19
_diffrn_reflns_limit_l_min -21
_diffrn_reflns_number 2261
_diffrn_reflns_theta_full 29.58
_diffrn_reflns_theta_max 29.58
_diffrn_reflns_theta_min 4.58
_exptl_absorpt_coefficient_mu 64.511
_exptl_absorpt_correction_type Emperical
_exptl_crystal_colour Silver
_exptl_crystal_density_diffrn 9.281
_exptl_crystal_density_method 'not measured'
_exptl_crystal_description shard
_exptl_crystal_F_000 1304
_exptl_crystal_size_max 0.02
_exptl_crystal_size_mid 0.01
_exptl_crystal_size_min 0.005
_refine_diff_density_max 3.063
_refine_diff_density_min -2.043
_refine_diff_density_rms 0.556
_refine_ls_extinction_coef 0.00224(15)
_refine_ls_extinction_expression Fc^*^=kFc[1+0.001xFc^2^\l^3^/sin(2\q)]^-1/4^
_refine_ls_extinction_method SHELXL
_refine_ls_goodness_of_fit_ref 1.060
_refine_ls_hydrogen_treatment mixed
_refine_ls_matrix_type full
_refine_ls_number_parameters 30
_refine_ls_number_reflns 450
_refine_ls_number_restraints 0
_refine_ls_restrained_S_all 1.060
_refine_ls_R_factor_all 0.0271
_refine_ls_R_factor_gt 0.0231
_refine_ls_shift/su_max 0.000
_refine_ls_shift/su_mean 0.000
_refine_ls_structure_factor_coef Fsqd
_refine_ls_weighting_details 'calc w=1/[\s^2^(Fo^2^)+(0.0390P)^2^+0.0000P] where P=(Fo^2^+2Fc^2^)/3'
_refine_ls_weighting_scheme calc
_refine_ls_wR_factor_gt 0.0592
_refine_ls_wR_factor_ref 0.0605
_reflns_number_gt 405
_reflns_number_total 450
_reflns_threshold_expression >2sigma(I)
_cod_data_source_file ic035303jsi20031111_122754_8.cif
_cod_data_source_block lunige2m
_cod_depositor_comments
;
The following automatic conversions were performed:
'_symmetry_cell_setting' value 'Orthorhombic' changed to 'orthorhombic'
according to '/home/saulius/struct/CIF-dictionaries/cif_core.dic'
dictionary named 'cif_core.dic' version 2.4.1 from 2010-06-29.

Automatic conversion script
Id: cif_fix_enum 1527 2010-12-29 10:47:43Z saulius 
;
_cod_database_code 4310641

loop_
_symmetry_equiv_pos_as_xyz
'x, y, z'
'-x, -y, z'
'-x, y, -z'
'x, -y, -z'
'x+1/2, y+1/2, z+1/2'
'-x+1/2, -y+1/2, z+1/2'
'-x+1/2, y+1/2, -z+1/2'
'x+1/2, -y+1/2, -z+1/2'
'-x, -y, -z'
'x, y, -z'
'x, -y, z'
'-x, y, z'
'-x+1/2, -y+1/2, -z+1/2'
'x+1/2, y+1/2, -z+1/2'
'x+1/2, -y+1/2, z+1/2'
'-x+1/2, y+1/2, z+1/2'

loop_
_atom_site_label
_atom_site_type_symbol
_atom_site_fract_x
_atom_site_fract_y
_atom_site_fract_z
_atom_site_U_iso_or_equiv
_atom_site_adp_type
_atom_site_occupancy
_atom_site_symmetry_multiplicity
_atom_site_calc_flag
_atom_site_refinement_flags
_atom_site_disorder_assembly
_atom_site_disorder_group
Lu1 Lu 0.0000 0.5000 0.29660(3) 0.00461(19) Uani 1 4 d S . .
Lu2 Lu 0.0000 0.26146(6) 0.5000 0.00735(19) Uani 1 4 d S . .
Ge1 Ge -0.5000 0.5000 0.42278(8) 0.0052(3) Uani 1 4 d S . .
Ge3 Ge 0.0000 0.15716(11) 0.30345(6) 0.0065(3) Uani 1 2 d S . .
Ge2 Ge 0.0000 0.5000 0.07946(9) 0.0114(3) Uani 1 4 d S . .
Ni Ni 0.0000 0.24838(12) 0.14740(8) 0.0058(3) Uani 1 2 d S . .

loop_
_atom_site_aniso_label
_atom_site_aniso_U_11
_atom_site_aniso_U_22
_atom_site_aniso_U_33
_atom_site_aniso_U_23
_atom_site_aniso_U_13
_atom_site_aniso_U_12
Lu1 0.0058(3) 0.0038(3) 0.0042(3) 0.000 0.000 0.000
Lu2 0.0081(3) 0.0080(3) 0.0059(3) 0.000 0.000 0.000
Ge1 0.0089(6) 0.0046(6) 0.0022(6) 0.000 0.000 0.000
Ge3 0.0066(5) 0.0047(5) 0.0082(5) -0.0018(3) 0.000 0.000
Ge2 0.0246(7) 0.0037(7) 0.0060(7) 0.000 0.000 0.000
Ni 0.0078(6) 0.0034(6) 0.0061(6) -0.0015(4) 0.000 0.000

loop_
_atom_type_symbol
_atom_type_description
_atom_type_scat_dispersion_real
_atom_type_scat_dispersion_imag
_atom_type_scat_source
Ni Ni 0.3393 1.1124 'International Tables Vol C Tables 4.2.6.8 and 6.1.1.4'
Ge Ge 0.1547 1.8001 'International Tables Vol C Tables 4.2.6.8 and 6.1.1.4'
Lu Lu -0.4720 5.8584 'International Tables Vol C Tables 4.2.6.8 and 6.1.1.4'

loop_
_geom_angle_atom_site_label_1
_geom_angle_atom_site_label_2
_geom_angle_atom_site_label_3
_geom_angle
_geom_angle_site_symmetry_1
_geom_angle_site_symmetry_3
_geom_angle_publ_flag
Ge1 Lu1 Ge1 91.70(5) . 1_655 ?
Ge1 Lu1 Ge3 88.508(15) . 2_565 ?
Ge1 Lu1 Ge3 88.509(15) 1_655 2_565 ?
Ge1 Lu1 Ge3 88.509(15) . . ?
Ge1 Lu1 Ge3 88.508(15) 1_655 . ?
Ge3 Lu1 Ge3 175.72(4) 2_565 . ?
Ge1 Lu1 Ge3 152.15(2) . 14 ?
Ge1 Lu1 Ge3 82.65(3) 1_655 14 ?
Ge3 Lu1 Ge3 64.19(3) 2_565 14 ?
Ge3 Lu1 Ge3 118.42(2) . 14 ?
Ge1 Lu1 Ge3 82.65(3) . 14_455 ?
Ge1 Lu1 Ge3 152.15(2) 1_655 14_455 ?
Ge3 Lu1 Ge3 64.19(3) 2_565 14_455 ?
Ge3 Lu1 Ge3 118.42(2) . 14_455 ?
Ge3 Lu1 Ge3 89.70(4) 14 14_455 ?
Ge1 Lu1 Ge3 82.65(3) . 13_455 ?
Ge1 Lu1 Ge3 152.15(2) 1_655 13_455 ?
Ge3 Lu1 Ge3 118.42(2) 2_565 13_455 ?
Ge3 Lu1 Ge3 64.19(3) . 13_455 ?
Ge3 Lu1 Ge3 114.25(5) 14 13_455 ?
Ge3 Lu1 Ge3 54.26(4) 14_455 13_455 ?
Ge1 Lu1 Ge3 152.15(2) . 13 ?
Ge1 Lu1 Ge3 82.65(3) 1_655 13 ?
Ge3 Lu1 Ge3 118.42(2) 2_565 13 ?
Ge3 Lu1 Ge3 64.19(3) . 13 ?
Ge3 Lu1 Ge3 54.26(4) 14 13 ?
Ge3 Lu1 Ge3 114.25(4) 14_455 13 ?
Ge3 Lu1 Ge3 89.70(4) 13_455 13 ?
Ge1 Lu1 Ni 106.23(3) . 14 ?
Ge1 Lu1 Ni 47.04(2) 1_655 14 ?
Ge3 Lu1 Ni 46.01(2) 2_565 14 ?
Ge3 Lu1 Ni 132.30(2) . 14 ?
Ge3 Lu1 Ni 51.12(3) 14 14 ?
Ge3 Lu1 Ni 108.48(3) 14_455 14 ?
Ge3 Lu1 Ni 160.22(3) 13_455 14 ?
Ge3 Lu1 Ni 89.79(3) 13 14 ?
Ge1 Lu1 Ni 47.04(2) . 14_455 ?
Ge1 Lu1 Ni 106.23(3) 1_655 14_455 ?
Ge3 Lu1 Ni 46.01(2) 2_565 14_455 ?
Ge3 Lu1 Ni 132.30(2) . 14_455 ?
Ge3 Lu1 Ni 108.48(3) 14 14_455 ?
Ge3 Lu1 Ni 51.12(3) 14_455 14_455 ?
Ge3 Lu1 Ni 89.79(3) 13_455 14_455 ?
Ge3 Lu1 Ni 160.22(3) 13 14_455 ?
Ni Lu1 Ni 84.09(4) 14 14_455 ?
Ge1 Lu1 Ni 47.04(2) . 13_455 ?
Ge1 Lu1 Ni 106.23(3) 1_655 13_455 ?
Ge3 Lu1 Ni 132.30(2) 2_565 13_455 ?
Ge3 Lu1 Ni 46.00(2) . 13_455 ?
Ge3 Lu1 Ni 160.21(3) 14 13_455 ?
Ge3 Lu1 Ni 89.79(3) 14_455 13_455 ?
Ge3 Lu1 Ni 51.12(3) 13_455 13_455 ?
Ge3 Lu1 Ni 108.48(3) 13 13_455 ?
Ni Lu1 Ni 146.46(5) 14 13_455 ?
Ni Lu1 Ni 86.36(4) 14_455 13_455 ?
Ge1 Lu1 Ni 106.23(3) . 13 ?
Ge1 Lu1 Ni 47.04(2) 1_655 13 ?
Ge3 Lu1 Ni 132.30(2) 2_565 13 ?
Ge3 Lu1 Ni 46.00(2) . 13 ?
Ge3 Lu1 Ni 89.79(3) 14 13 ?
Ge3 Lu1 Ni 160.21(3) 14_455 13 ?
Ge3 Lu1 Ni 108.48(3) 13_455 13 ?
Ge3 Lu1 Ni 51.12(3) 13 13 ?
Ni Lu1 Ni 86.36(4) 14 13 ?
Ni Lu1 Ni 146.46(5) 14_455 13 ?
Ni Lu1 Ni 84.09(4) 13_455 13 ?
Ni Lu2 Ni 82.78(4) 13_455 13 ?
Ni Lu2 Ni 176.93(4) 13_455 6 ?
Ni Lu2 Ni 97.14(4) 13 6 ?
Ni Lu2 Ni 97.14(4) 13_455 6_455 ?
Ni Lu2 Ni 176.93(4) 13 6_455 ?
Ni Lu2 Ni 82.78(4) 6 6_455 ?
Ni Lu2 Ge1 99.15(3) 13_455 1_655 ?
Ni Lu2 Ge1 44.77(3) 13 1_655 ?
Ni Lu2 Ge1 82.85(3) 6 1_655 ?
Ni Lu2 Ge1 138.11(3) 6_455 1_655 ?
Ni Lu2 Ge1 138.11(3) 13_455 9_566 ?
Ni Lu2 Ge1 82.85(3) 13 9_566 ?
Ni Lu2 Ge1 44.77(3) 6 9_566 ?
Ni Lu2 Ge1 99.15(3) 6_455 9_566 ?
Ge1 Lu2 Ge1 45.95(5) 1_655 9_566 ?
Ni Lu2 Ge1 82.85(3) 13_455 9_466 ?
Ni Lu2 Ge1 138.11(3) 13 9_466 ?
Ni Lu2 Ge1 99.15(3) 6 9_466 ?
Ni Lu2 Ge1 44.77(3) 6_455 9_466 ?
Ge1 Lu2 Ge1 99.69(3) 1_655 9_466 ?
Ge1 Lu2 Ge1 82.16(3) 9_566 9_466 ?
Ni Lu2 Ge1 44.77(3) 13_455 . ?
Ni Lu2 Ge1 99.15(3) 13 . ?
Ni Lu2 Ge1 138.11(3) 6 . ?
Ni Lu2 Ge1 82.85(3) 6_455 . ?
Ge1 Lu2 Ge1 82.16(3) 1_655 . ?
Ge1 Lu2 Ge1 99.69(3) 9_566 . ?
Ge1 Lu2 Ge1 45.95(5) 9_466 . ?
Ni Lu2 Ge3 43.23(2) 13_455 . ?
Ni Lu2 Ge3 43.23(2) 13 . ?
Ni Lu2 Ge3 135.56(2) 6 . ?
Ni Lu2 Ge3 135.56(2) 6_455 . ?
Ge1 Lu2 Ge3 78.49(3) 1_655 . ?
Ge1 Lu2 Ge3 123.48(3) 9_566 . ?
Ge1 Lu2 Ge3 123.48(3) 9_466 . ?
Ge1 Lu2 Ge3 78.49(3) . . ?
Ni Lu2 Ge3 135.56(2) 13_455 10_556 ?
Ni Lu2 Ge3 135.56(2) 13 10_556 ?
Ni Lu2 Ge3 43.23(2) 6 10_556 ?
Ni Lu2 Ge3 43.23(2) 6_455 10_556 ?
Ge1 Lu2 Ge3 123.47(3) 1_655 10_556 ?
Ge1 Lu2 Ge3 78.49(3) 9_566 10_556 ?
Ge1 Lu2 Ge3 78.49(3) 9_466 10_556 ?
Ge1 Lu2 Ge3 123.47(3) . 10_556 ?
Ge3 Lu2 Ge3 148.32(4) . 10_556 ?
Ni Lu2 Ge2 43.80(3) 13_455 13_455 ?
Ni Lu2 Ge2 96.28(3) 13 13_455 ?
Ni Lu2 Ge2 133.29(3) 6 13_455 ?
Ni Lu2 Ge2 81.63(3) 6_455 13_455 ?
Ge1 Lu2 Ge2 134.35(4) 1_655 13_455 ?
Ge1 Lu2 Ge2 177.549(16) 9_566 13_455 ?
Ge1 Lu2 Ge2 99.96(3) 9_466 13_455 ?
Ge1 Lu2 Ge2 82.70(3) . 13_455 ?
Ge3 Lu2 Ge2 56.34(3) . 13_455 ?
Ge3 Lu2 Ge2 100.67(3) 10_556 13_455 ?
Ni Lu2 Ge2 96.28(3) 13_455 13 ?
Ni Lu2 Ge2 43.80(3) 13 13 ?
Ni Lu2 Ge2 81.63(3) 6 13 ?
Ni Lu2 Ge2 133.29(3) 6_455 13 ?
Ge1 Lu2 Ge2 82.70(3) 1_655 13 ?
Ge1 Lu2 Ge2 99.96(3) 9_566 13 ?
Ge1 Lu2 Ge2 177.549(15) 9_466 13 ?
Ge1 Lu2 Ge2 134.35(4) . 13 ?
Ge3 Lu2 Ge2 56.34(3) . 13 ?
Ge3 Lu2 Ge2 100.67(3) 10_556 13 ?
Ge2 Lu2 Ge2 77.90(3) 13_455 13 ?
Ni Ge1 Ni 124.30(8) 14_455 13_455 ?
Ni Ge1 Ge1 117.85(4) 14_455 9_466 ?
Ni Ge1 Ge1 117.85(4) 13_455 9_466 ?
Ni Ge1 Lu1 71.01(3) 14_455 1_455 ?
Ni Ge1 Lu1 71.01(3) 13_455 1_455 ?
Ge1 Ge1 Lu1 134.15(2) 9_466 1_455 ?
Ni Ge1 Lu1 71.01(3) 14_455 . ?
Ni Ge1 Lu1 71.01(3) 13_455 . ?
Ge1 Ge1 Lu1 134.15(2) 9_466 . ?
Lu1 Ge1 Lu1 91.70(5) 1_455 . ?
Ni Ge1 Lu2 67.18(3) 14_455 9_566 ?
Ni Ge1 Lu2 138.809(14) 13_455 9_566 ?
Ge1 Ge1 Lu2 67.02(2) 9_466 9_566 ?
Lu1 Ge1 Lu2 138.02(2) 1_455 9_566 ?
Lu1 Ge1 Lu2 78.49(2) . 9_566 ?
Ni Ge1 Lu2 67.18(3) 14_455 9_466 ?
Ni Ge1 Lu2 138.809(15) 13_455 9_466 ?
Ge1 Ge1 Lu2 67.02(2) 9_466 9_466 ?
Lu1 Ge1 Lu2 78.49(2) 1_455 9_466 ?
Lu1 Ge1 Lu2 138.02(2) . 9_466 ?
Lu2 Ge1 Lu2 82.16(3) 9_566 9_466 ?
Ni Ge1 Lu2 138.809(14) 14_455 . ?
Ni Ge1 Lu2 67.18(3) 13_455 . ?
Ge1 Ge1 Lu2 67.02(2) 9_466 . ?
Lu1 Ge1 Lu2 138.02(2) 1_455 . ?
Lu1 Ge1 Lu2 78.49(2) . . ?
Lu2 Ge1 Lu2 80.31(3) 9_566 . ?
Lu2 Ge1 Lu2 134.05(5) 9_466 . ?
Ni Ge1 Lu2 138.809(14) 14_455 1_455 ?
Ni Ge1 Lu2 67.18(3) 13_455 1_455 ?
Ge1 Ge1 Lu2 67.02(2) 9_466 1_455 ?
Lu1 Ge1 Lu2 78.49(2) 1_455 1_455 ?
Lu1 Ge1 Lu2 138.02(2) . 1_455 ?
Lu2 Ge1 Lu2 134.05(5) 9_566 1_455 ?
Lu2 Ge1 Lu2 80.31(3) 9_466 1_455 ?
Lu2 Ge1 Lu2 82.16(3) . 1_455 ?
Ni Ge3 Ni 123.06(7) 13 13_455 ?
Ni Ge3 Ni 102.43(4) 13 . ?
Ni Ge3 Ni 102.43(4) 13_455 . ?
Ni Ge3 Ge3 109.98(3) 13 2 ?
Ni Ge3 Ge3 109.98(3) 13_455 2 ?
Ni Ge3 Ge3 107.36(3) . 2 ?
Ni Ge3 Lu1 70.79(3) 13 . ?
Ni Ge3 Lu1 70.79(3) 13_455 . ?
Ni Ge3 Lu1 70.50(3) . . ?
Ge3 Ge3 Lu1 177.86(2) 2 . ?
Ni Ge3 Lu1 162.98(4) 13 13_455 ?
Ni Ge3 Lu1 73.51(3) 13_455 13_455 ?
Ni Ge3 Lu1 67.54(3) . 13_455 ?
Ge3 Ge3 Lu1 62.87(2) 2 13_455 ?
Lu1 Ge3 Lu1 115.81(3) . 13_455 ?
Ni Ge3 Lu1 73.51(3) 13 13 ?
Ni Ge3 Lu1 162.98(4) 13_455 13 ?
Ni Ge3 Lu1 67.54(3) . 13 ?
Ge3 Ge3 Lu1 62.87(2) 2 13 ?
Lu1 Ge3 Lu1 115.81(3) . 13 ?
Lu1 Ge3 Lu1 89.70(4) 13_455 13 ?
Ni Ge3 Lu2 65.60(4) 13 . ?
Ni Ge3 Lu2 65.60(4) 13_455 . ?
Ni Ge3 Lu2 146.80(5) . . ?
Ge3 Ge3 Lu2 105.84(2) 2 . ?
Lu1 Ge3 Lu2 76.30(3) . . ?
Lu1 Ge3 Lu2 130.29(2) 13_455 . ?
Lu1 Ge3 Lu2 130.29(2) 13 . ?
Ni Ge2 Ni 126.42(9) . 2_565 ?
Ni Ge2 Ge2 116.79(4) . 9_565 ?
Ni Ge2 Ge2 116.79(4) 2_565 9_565 ?
Ni Ge2 Lu2 140.966(14) . 5_554 ?
Ni Ge2 Lu2 64.51(3) 2_565 5_554 ?
Ge2 Ge2 Lu2 67.40(2) 9_565 5_554 ?
Ni Ge2 Lu2 140.966(14) . 5_454 ?
Ni Ge2 Lu2 64.51(3) 2_565 5_454 ?
Ge2 Ge2 Lu2 67.40(2) 9_565 5_454 ?
Lu2 Ge2 Lu2 77.90(3) 5_554 5_454 ?
Ni Ge2 Lu2 64.51(3) . 13_455 ?
Ni Ge2 Lu2 140.967(14) 2_565 13_455 ?
Ge2 Ge2 Lu2 67.40(2) 9_565 13_455 ?
Lu2 Ge2 Lu2 134.80(5) 5_554 13_455 ?
Lu2 Ge2 Lu2 85.09(3) 5_454 13_455 ?
Ni Ge2 Lu2 64.51(3) . 13 ?
Ni Ge2 Lu2 140.966(14) 2_565 13 ?
Ge2 Ge2 Lu2 67.40(2) 9_565 13 ?
Lu2 Ge2 Lu2 85.09(3) 5_554 13 ?
Lu2 Ge2 Lu2 134.80(5) 5_454 13 ?
Lu2 Ge2 Lu2 77.90(3) 13_455 13 ?
Ni Ge2 Lu1 63.21(4) . . ?
Ni Ge2 Lu1 63.21(4) 2_565 . ?
Ge2 Ge2 Lu1 180.0 9_565 . ?
Lu2 Ge2 Lu1 112.60(2) 5_554 . ?
Lu2 Ge2 Lu1 112.60(2) 5_454 . ?
Lu2 Ge2 Lu1 112.60(2) 13_455 . ?
Lu2 Ge2 Lu1 112.60(2) 13 . ?
Ge3 Ni Ge3 123.07(7) 13 13_455 ?
Ge3 Ni Ge1 117.22(3) 13 13_455 ?
Ge3 Ni Ge1 117.22(3) 13_455 13_455 ?
Ge3 Ni Ge2 81.08(4) 13 . ?
Ge3 Ni Ge2 81.08(4) 13_455 . ?
Ge1 Ni Ge2 125.36(7) 13_455 . ?
Ge3 Ni Ge3 77.56(4) 13 . ?
Ge3 Ni Ge3 77.56(4) 13_455 . ?
Ge1 Ni Ge3 100.49(6) 13_455 . ?
Ge2 Ni Ge3 134.15(6) . . ?
Ge3 Ni Lu1 136.60(5) 13 13_455 ?
Ge3 Ni Lu1 63.20(3) 13_455 13_455 ?
Ge1 Ni Lu1 61.95(3) 13_455 13_455 ?
Ge2 Ni Lu1 137.81(2) . 13_455 ?
Ge3 Ni Lu1 61.34(3) . 13_455 ?
Ge3 Ni Lu1 63.20(3) 13 13 ?
Ge3 Ni Lu1 136.60(5) 13_455 13 ?
Ge1 Ni Lu1 61.95(3) 13_455 13 ?
Ge2 Ni Lu1 137.81(2) . 13 ?
Ge3 Ni Lu1 61.34(3) . 13 ?
Lu1 Ni Lu1 84.09(4) 13_455 13 ?
Ge3 Ni Lu2 147.10(5) 13 13_455 ?
Ge3 Ni Lu2 71.16(3) 13_455 13_455 ?
Ge1 Ni Lu2 68.04(3) 13_455 13_455 ?
Ge2 Ni Lu2 71.70(4) . 13_455 ?
Ge3 Ni Lu2 135.04(3) . 13_455 ?
Lu1 Ni Lu2 75.83(3) 13_455 13_455 ?
Lu1 Ni Lu2 129.85(4) 13 13_455 ?
Ge3 Ni Lu2 71.16(3) 13 13 ?
Ge3 Ni Lu2 147.10(5) 13_455 13 ?
Ge1 Ni Lu2 68.04(3) 13_455 13 ?
Ge2 Ni Lu2 71.70(4) . 13 ?
Ge3 Ni Lu2 135.04(3) . 13 ?
Lu1 Ni Lu2 129.85(4) 13_455 13 ?
Lu1 Ni Lu2 75.83(3) 13 13 ?
Lu2 Ni Lu2 82.78(4) 13_455 13 ?
Ge3 Ni Lu1 61.60(3) 13 . ?
Ge3 Ni Lu1 61.60(3) 13_455 . ?
Ge1 Ni Lu1 159.90(6) 13_455 . ?
Ge2 Ni Lu1 74.74(5) . . ?
Ge3 Ni Lu1 59.40(4) . . ?
Lu1 Ni Lu1 104.12(4) 13_455 . ?
Lu1 Ni Lu1 104.12(4) 13 . ?
Lu2 Ni Lu1 125.08(3) 13_455 . ?
Lu2 Ni Lu1 125.08(3) 13 . ?

loop_
_geom_bond_atom_site_label_1
_geom_bond_atom_site_label_2
_geom_bond_distance
_geom_bond_site_symmetry_2
_geom_bond_publ_flag
Lu1 Ge1 2.8518(12) . ?
Lu1 Ge1 2.8518(12) 1_655 ?
Lu1 Ge3 2.8880(14) 2_565 ?
Lu1 Ge3 2.8880(14) . ?
Lu1 Ge3 2.9013(10) 14 ?
Lu1 Ge3 2.9013(10) 14_455 ?
Lu1 Ge3 2.9013(10) 13_455 ?
Lu1 Ge3 2.9013(10) 13 ?
Lu1 Ni 3.0554(11) 14 ?
Lu1 Ni 3.0554(10) 14_455 ?
Lu1 Ni 3.0554(11) 13_455 ?
Lu1 Ni 3.0554(11) 13 ?
Lu2 Ni 3.0948(12) 13_455 ?
Lu2 Ni 3.0948(12) 13 ?
Lu2 Ni 3.0948(12) 6 ?
Lu2 Ni 3.0948(12) 6_455 ?
Lu2 Ge1 3.1139(9) 1_655 ?
Lu2 Ge1 3.1139(9) 9_566 ?
Lu2 Ge1 3.1139(9) 9_466 ?
Lu2 Ge1 3.1139(9) . ?
Lu2 Ge3 3.2162(14) . ?
Lu2 Ge3 3.2162(14) 10_556 ?
Lu2 Ge2 3.2551(9) 13_455 ?
Lu2 Ge2 3.2551(9) 13 ?
Ge1 Ni 2.3647(14) 14_455 ?
Ge1 Ni 2.3647(14) 13_455 ?
Ge1 Ge1 2.431(3) 9_466 ?
Ge1 Lu1 2.8517(12) 1_455 ?
Ge1 Lu2 3.1139(9) 9_566 ?
Ge1 Lu2 3.1139(9) 9_466 ?
Ge1 Lu2 3.1140(9) 1_455 ?
Ge3 Ni 2.3276(9) 13 ?
Ge3 Ni 2.3276(9) 13_455 ?
Ge3 Ni 2.5738(18) . ?
Ge3 Ge3 2.646(2) 2 ?
Ge3 Lu1 2.9013(10) 13_455 ?
Ge3 Lu1 2.9013(10) 13 ?
Ge2 Ni 2.3728(14) . ?
Ge2 Ni 2.3728(14) 2_565 ?
Ge2 Ge2 2.502(3) 9_565 ?
Ge2 Lu2 3.2551(9) 5_554 ?
Ge2 Lu2 3.2551(9) 5_454 ?
Ge2 Lu2 3.2551(9) 13_455 ?
Ge2 Lu2 3.2551(9) 13 ?
Ni Ge3 2.3276(9) 13 ?
Ni Ge3 2.3276(9) 13_455 ?
Ni Ge1 2.3648(14) 13_455 ?
Ni Lu1 3.0554(10) 13_455 ?
Ni Lu1 3.0554(10) 13 ?
Ni Lu2 3.0948(12) 13_455 ?
Ni Lu2 3.0948(12) 13 ?

_cod_duplicate_entry 4310640
